data_4034833
loop_
_publ_author_name
'Wang, Cong-Shuai'
'Cheng, Yu-Chun'
'Zhou, Ji'
'Mei, Guang-Jian'
'Wang, Shu-Liang'
'Shi, Feng'

_publ_section_title
;
 Metal-Catalyzed Oxa-[4+2] Cyclizations of Quinone Methides with Alkynyl
 Benzyl Alcohols.
;
_journal_issue 22
_journal_name_full 'The Journal of organic chemistry'
_journal_page_first 13861
_journal_page_last 13873
_journal_paper_doi 10.1021/acs.joc.8b02186
_journal_volume 83
_journal_year 2018
_chemical_formula_moiety 'C31 H36 O4'
_chemical_formula_sum 'C31 H36 O4'
_chemical_formula_weight 472.60
_space_group_crystal_system triclinic
_space_group_IT_number 2
_space_group_name_Hall '-P 1'
_space_group_name_H-M_alt 'P -1'
_atom_sites_solution_hydrogens mixed
_atom_sites_solution_primary dual
_audit_creation_date 2017-08-22
_audit_creation_method
;
Olex2 1.2
(compiled 2017.08.10 svn.r3458 for OlexSys, GUI svn.r5375)
;
_cell_angle_alpha 116.0560(10)
_cell_angle_beta 102.8250(10)
_cell_angle_gamma 98.7450(10)
_cell_formula_units_Z 2
_cell_length_a 9.7271(9)
_cell_length_b 12.1139(11)
_cell_length_c 13.3466(12)
_cell_measurement_reflns_used 5198
_cell_measurement_temperature 296(2)
_cell_measurement_theta_max 28.18
_cell_measurement_theta_min 2.37
_cell_volume 1320.5(2)
_computing_cell_refinement 'SAINT v7.68A (Bruker, 2009)'
_computing_data_reduction 'SAINT v7.68A (Bruker, 2009)'
_computing_molecular_graphics 'Olex2 (Dolomanov et al., 2009)'
_computing_publication_material 'Olex2 (Dolomanov et al., 2009)'
_computing_structure_refinement 'ShelXL (Sheldrick, 2015)'
_computing_structure_solution 'ShelXT (Sheldrick, 2015)'
_diffrn_ambient_temperature 296.15
_diffrn_measured_fraction_theta_full 0.988
_diffrn_measured_fraction_theta_max 0.985
_diffrn_measurement_device_type 'Bruker APEX-II CCD'
_diffrn_measurement_method '\f and \w scans'
_diffrn_radiation_monochromator graphite
_diffrn_radiation_type MoK\a
_diffrn_radiation_wavelength 0.71073
_diffrn_reflns_av_R_equivalents 0.0932
_diffrn_reflns_av_unetI/netI 0.0681
_diffrn_reflns_Laue_measured_fraction_full 0.988
_diffrn_reflns_Laue_measured_fraction_max 0.985
_diffrn_reflns_limit_h_max 11
_diffrn_reflns_limit_h_min -11
_diffrn_reflns_limit_k_max 14
_diffrn_reflns_limit_k_min -14
_diffrn_reflns_limit_l_max 16
_diffrn_reflns_limit_l_min -16
_diffrn_reflns_number 8246
_diffrn_reflns_point_group_measured_fraction_full 0.988
_diffrn_reflns_point_group_measured_fraction_max 0.985
_diffrn_reflns_theta_full 25.242
_diffrn_reflns_theta_max 25.497
_diffrn_reflns_theta_min 1.896
_diffrn_standards_number 0
_exptl_absorpt_coefficient_mu 0.077
_exptl_absorpt_correction_type none
_exptl_crystal_colour colourless
_exptl_crystal_colour_primary colourless
_exptl_crystal_density_diffrn 1.189
_exptl_crystal_description block
_exptl_crystal_F_000 508
_exptl_crystal_size_max 0.45
_exptl_crystal_size_mid 0.3
_exptl_crystal_size_min 0.25
_refine_diff_density_max 0.177
_refine_diff_density_min -0.280
_refine_diff_density_rms 0.055
_refine_ls_extinction_method none
_refine_ls_goodness_of_fit_ref 1.037
_refine_ls_hydrogen_treatment mixed
_refine_ls_matrix_type full
_refine_ls_number_parameters 327
_refine_ls_number_reflns 4851
_refine_ls_number_restraints 0
_refine_ls_restrained_S_all 1.037
_refine_ls_R_factor_all 0.0560
_refine_ls_R_factor_gt 0.0488
_refine_ls_shift/su_max 0.009
_refine_ls_shift/su_mean 0.000
_refine_ls_structure_factor_coef Fsqd
_refine_ls_weighting_details 'w=1/[\s^2^(Fo^2^)+(0.0729P)^2^+0.1612P] where P=(Fo^2^+2Fc^2^)/3'
_refine_ls_weighting_scheme calc
_refine_ls_wR_factor_gt 0.1325
_refine_ls_wR_factor_ref 0.1396
_reflns_Friedel_coverage 0.000
_reflns_number_gt 4057
_reflns_number_total 4851
_reflns_threshold_expression 'I > 2\s(I)'
_cod_data_source_file jo8b02186_si_002.cif
_cod_data_source_block sf20170822_wcs_0m
_cod_database_code 4034833
_shelx_shelxl_version_number 2017/1
_shelx_space_group_comment
;
The symmetry employed for this shelxl refinement is uniquely defined
by the following loop, which should always be used as a source of
symmetry information in preference to the above space-group names.
They are only intended as comments.
;
_shelx_estimated_absorpt_t_max 0.981
_shelx_estimated_absorpt_t_min 0.966
_olex2_refinement_description
;
1. Fixed Uiso
 At 1.2 times of:
  All C(H) groups, All C(H,H) groups
 At 1.5 times of:
  All C(H,H,H) groups
2.a Ternary CH refined with riding coordinates:
 C3(H3A)
2.b Secondary CH2 refined with riding coordinates:
 C2(H2A,H2B), C16(H16A,H16B)
2.c Aromatic/amide H refined with riding coordinates:
 C6(H6), C7(H7), C8(H8), C9(H9), C11(H11), C12(H12), C14(H14), C19(H19),
 C23(H23)
2.d Idealised Me refined as rotating group:
 C17(H17A,H17B,H17C), C25(H25A,H25B,H25C), C26(H26A,H26B,H26C), C27(H27A,H27B,
 H27C), C29(H29A,H29B,H29C), C30(H30A,H30B,H30C), C31(H31A,H31B,H31C)
;
_olex2_submission_special_instructions 'No special instructions were received'

loop_
_space_group_symop_operation_xyz
'x, y, z'
'-x, -y, -z'

loop_
_atom_site_label
_atom_site_type_symbol
_atom_site_fract_x
_atom_site_fract_y
_atom_site_fract_z
_atom_site_U_iso_or_equiv
_atom_site_adp_type
_atom_site_occupancy
_atom_site_site_symmetry_order
_atom_site_calc_flag
_atom_site_refinement_flags_posn
O1 O 0.81277(11) 0.85001(9) 0.29539(9) 0.0449(3) Uani 1 1 d .
O2 O 0.57262(11) 0.86593(10) 0.25238(9) 0.0488(3) Uani 1 1 d .
O3 O 0.96512(15) 1.52060(11) 0.25011(13) 0.0648(4) Uani 1 1 d .
O4 O 0.57619(12) 0.88616(11) 0.70251(10) 0.0562(3) Uani 1 1 d .
C1 C 0.71785(15) 0.92876(13) 0.33471(12) 0.0402(3) Uani 1 1 d .
C2 C 0.77259(16) 1.05669(13) 0.34162(13) 0.0409(3) Uani 1 1 d .
H2A H 0.872765 1.098776 0.395302 0.049 Uiso 1 1 calc R
H2B H 0.711847 1.111200 0.372236 0.049 Uiso 1 1 calc R
C3 C 0.76759(15) 1.03827(12) 0.21999(12) 0.0384(3) Uani 1 1 d .
H3A H 0.663675 1.004222 0.171295 0.046 Uiso 1 1 calc R
C4 C 0.84145(15) 0.93590(12) 0.16393(12) 0.0375(3) Uani 1 1 d .
C5 C 0.85460(15) 0.84674(12) 0.20229(12) 0.0391(3) Uani 1 1 d .
C6 C 0.91678(19) 0.74970(14) 0.14952(15) 0.0522(4) Uani 1 1 d .
H6 H 0.927262 0.692217 0.177324 0.063 Uiso 1 1 calc R
C7 C 0.9630(2) 0.73826(15) 0.05603(16) 0.0617(5) Uani 1 1 d .
H7 H 1.002859 0.671992 0.019810 0.074 Uiso 1 1 calc R
C8 C 0.9505(2) 0.82473(15) 0.01592(15) 0.0586(4) Uani 1 1 d .
H8 H 0.982068 0.817296 -0.047054 0.070 Uiso 1 1 calc R
C9 C 0.89080(18) 0.92240(14) 0.07010(13) 0.0473(4) Uani 1 1 d .
H9 H 0.883313 0.980885 0.043122 0.057 Uiso 1 1 calc R
C10 C 0.70489(15) 0.93130(13) 0.44498(13) 0.0401(3) Uani 1 1 d .
C11 C 0.80412(16) 0.99459(15) 0.55815(14) 0.0478(4) Uani 1 1 d .
H11 H 0.896860 1.045462 0.574738 0.057 Uiso 1 1 calc R
C12 C 0.76412(16) 0.98153(15) 0.64667(14) 0.0480(4) Uani 1 1 d .
H12 H 0.830140 1.023927 0.723072 0.058 Uiso 1 1 calc R
C13 C 0.62482(16) 0.90480(14) 0.62131(13) 0.0430(3) Uani 1 1 d .
C14 C 0.52563(16) 0.84058(13) 0.50715(13) 0.0431(3) Uani 1 1 d .
H14 H 0.433067 0.788887 0.489780 0.052 Uiso 1 1 calc R
C15 C 0.56672(15) 0.85483(12) 0.42072(13) 0.0391(3) Uani 1 1 d .
C16 C 0.48338(16) 0.80081(13) 0.29300(13) 0.0438(3) Uani 1 1 d .
H16A H 0.469400 0.709122 0.249987 0.053 Uiso 1 1 calc R
H16B H 0.387859 0.816784 0.283151 0.053 Uiso 1 1 calc R
C17 C 0.6676(2) 0.9595(2) 0.82236(16) 0.0745(6) Uani 1 1 d .
H17A H 0.760356 0.940299 0.830212 0.112 Uiso 1 1 calc GR
H17B H 0.620754 0.938559 0.870441 0.112 Uiso 1 1 calc GR
H17C H 0.683563 1.049100 0.847392 0.112 Uiso 1 1 calc GR
C18 C 0.82543(14) 1.16515(12) 0.22516(12) 0.0363(3) Uani 1 1 d .
C19 C 0.97108(14) 1.23943(12) 0.28624(12) 0.0371(3) Uani 1 1 d .
H19 H 1.036664 1.207600 0.320503 0.044 Uiso 1 1 calc R
C20 C 1.02199(14) 1.35925(12) 0.29789(12) 0.0370(3) Uani 1 1 d .
C21 C 0.92040(16) 1.40299(12) 0.24307(12) 0.0409(3) Uani 1 1 d .
C22 C 0.77175(15) 1.33210(13) 0.18090(12) 0.0403(3) Uani 1 1 d .
C23 C 0.72957(15) 1.21344(13) 0.17389(12) 0.0404(3) Uani 1 1 d .
H23 H 0.632189 1.164047 0.132739 0.049 Uiso 1 1 calc R
C24 C 0.65979(17) 1.38290(14) 0.12412(15) 0.0513(4) Uani 1 1 d .
C25 C 0.6495(2) 1.51046(18) 0.21793(19) 0.0708(5) Uani 1 1 d .
H25A H 0.622893 1.498519 0.278321 0.106 Uiso 1 1 calc GR
H25B H 0.576252 1.538504 0.181743 0.106 Uiso 1 1 calc GR
H25C H 0.743053 1.573943 0.252232 0.106 Uiso 1 1 calc GR
C26 C 0.50451(19) 1.28930(19) 0.0671(2) 0.0752(6) Uani 1 1 d .
H26A H 0.505569 1.208084 0.007282 0.113 Uiso 1 1 calc GR
H26B H 0.437818 1.323146 0.032069 0.113 Uiso 1 1 calc GR
H26C H 0.473051 1.278128 0.126116 0.113 Uiso 1 1 calc GR
C27 C 0.7032(2) 1.39922(19) 0.02678(17) 0.0685(5) Uani 1 1 d .
H27A H 0.800378 1.457016 0.059486 0.103 Uiso 1 1 calc GR
H27B H 0.634785 1.433377 -0.006223 0.103 Uiso 1 1 calc GR
H27C H 0.701569 1.317487 -0.033899 0.103 Uiso 1 1 calc GR
C28 C 1.18385(16) 1.44214(13) 0.37062(14) 0.0457(4) Uani 1 1 d .
C29 C 1.1900(2) 1.56782(17) 0.47617(16) 0.0644(5) Uani 1 1 d .
H29A H 1.143554 1.618009 0.448178 0.097 Uiso 1 1 calc GR
H29B H 1.290761 1.615134 0.522887 0.097 Uiso 1 1 calc GR
H29C H 1.139582 1.548919 0.523458 0.097 Uiso 1 1 calc GR
C30 C 1.2699(2) 1.3727(2) 0.4217(2) 0.0876(8) Uani 1 1 d .
H30A H 1.225679 1.356920 0.473405 0.131 Uiso 1 1 calc GR
H30B H 1.369852 1.424979 0.465045 0.131 Uiso 1 1 calc GR
H30C H 1.268354 1.292651 0.358638 0.131 Uiso 1 1 calc GR
C31 C 1.2643(2) 1.4700(2) 0.29434(19) 0.0764(6) Uani 1 1 d .
H31A H 1.259122 1.390718 0.228520 0.115 Uiso 1 1 calc GR
H31B H 1.365402 1.516408 0.340534 0.115 Uiso 1 1 calc GR
H31C H 1.218835 1.520466 0.266084 0.115 Uiso 1 1 calc GR
H3 H 1.046(5) 1.554(4) 0.278(4) 0.21(2) Uiso 1 1 d .

loop_
_atom_site_aniso_label
_atom_site_aniso_U_11
_atom_site_aniso_U_22
_atom_site_aniso_U_33
_atom_site_aniso_U_23
_atom_site_aniso_U_13
_atom_site_aniso_U_12
O1 0.0541(6) 0.0458(5) 0.0508(6) 0.0317(5) 0.0245(5) 0.0201(5)
O2 0.0429(6) 0.0549(6) 0.0454(6) 0.0289(5) 0.0077(5) 0.0016(5)
O3 0.0582(7) 0.0452(6) 0.0889(9) 0.0441(6) 0.0047(7) 0.0019(5)
O4 0.0543(7) 0.0730(7) 0.0550(7) 0.0404(6) 0.0243(5) 0.0156(5)
C1 0.0374(7) 0.0418(7) 0.0408(7) 0.0210(6) 0.0116(6) 0.0094(6)
C2 0.0441(7) 0.0377(7) 0.0431(8) 0.0204(6) 0.0174(6) 0.0110(6)
C3 0.0359(7) 0.0357(7) 0.0411(7) 0.0206(6) 0.0075(6) 0.0059(5)
C4 0.0385(7) 0.0317(6) 0.0344(7) 0.0146(5) 0.0067(6) 0.0024(5)
C5 0.0414(7) 0.0348(6) 0.0396(7) 0.0185(6) 0.0131(6) 0.0065(5)
C6 0.0642(10) 0.0386(7) 0.0604(10) 0.0260(7) 0.0259(8) 0.0183(7)
C7 0.0778(12) 0.0430(8) 0.0654(11) 0.0186(8) 0.0396(10) 0.0216(8)
C8 0.0767(11) 0.0483(9) 0.0454(9) 0.0161(7) 0.0303(8) 0.0098(8)
C9 0.0602(9) 0.0394(7) 0.0368(7) 0.0181(6) 0.0136(7) 0.0049(6)
C10 0.0376(7) 0.0425(7) 0.0446(8) 0.0247(6) 0.0151(6) 0.0099(6)
C11 0.0370(7) 0.0582(9) 0.0473(8) 0.0292(7) 0.0111(6) 0.0048(6)
C12 0.0426(8) 0.0583(9) 0.0446(8) 0.0290(7) 0.0115(6) 0.0103(7)
C13 0.0452(8) 0.0495(8) 0.0482(8) 0.0306(7) 0.0222(7) 0.0190(6)
C14 0.0394(7) 0.0427(7) 0.0519(8) 0.0258(7) 0.0188(6) 0.0100(6)
C15 0.0383(7) 0.0358(6) 0.0454(8) 0.0212(6) 0.0148(6) 0.0109(5)
C16 0.0414(7) 0.0408(7) 0.0466(8) 0.0213(6) 0.0138(6) 0.0057(6)
C17 0.0713(12) 0.1070(16) 0.0506(10) 0.0462(11) 0.0216(9) 0.0129(11)
C18 0.0388(7) 0.0326(6) 0.0360(7) 0.0168(5) 0.0112(6) 0.0079(5)
C19 0.0369(7) 0.0364(7) 0.0375(7) 0.0186(6) 0.0097(6) 0.0115(5)
C20 0.0364(7) 0.0345(6) 0.0354(7) 0.0143(5) 0.0111(6) 0.0076(5)
C21 0.0460(8) 0.0328(6) 0.0418(8) 0.0196(6) 0.0107(6) 0.0068(6)
C22 0.0421(7) 0.0375(7) 0.0398(7) 0.0204(6) 0.0081(6) 0.0108(6)
C23 0.0359(7) 0.0379(7) 0.0419(8) 0.0198(6) 0.0053(6) 0.0056(5)
C24 0.0499(9) 0.0451(8) 0.0548(9) 0.0270(7) 0.0040(7) 0.0141(7)
C25 0.0730(12) 0.0623(11) 0.0780(13) 0.0331(10) 0.0194(10) 0.0341(9)
C26 0.0489(10) 0.0681(11) 0.0961(15) 0.0453(11) -0.0074(10) 0.0138(8)
C27 0.0842(13) 0.0672(11) 0.0552(10) 0.0379(9) 0.0069(9) 0.0228(10)
C28 0.0369(7) 0.0407(7) 0.0483(8) 0.0170(6) 0.0097(6) 0.0033(6)
C29 0.0558(10) 0.0542(9) 0.0528(10) 0.0089(8) 0.0125(8) -0.0016(8)
C30 0.0442(10) 0.0692(12) 0.1204(19) 0.0472(13) -0.0163(11) 0.0008(8)
C31 0.0557(11) 0.0820(13) 0.0702(12) 0.0229(10) 0.0284(10) -0.0027(9)

loop_
_atom_type_symbol
_atom_type_description
_atom_type_scat_dispersion_real
_atom_type_scat_dispersion_imag
_atom_type_scat_source
C C 0.0033 0.0016 'International Tables Vol C Tables 4.2.6.8 and 6.1.1.4'
H H 0.0000 0.0000 'International Tables Vol C Tables 4.2.6.8 and 6.1.1.4'
O O 0.0106 0.0060 'International Tables Vol C Tables 4.2.6.8 and 6.1.1.4'

loop_
_geom_angle_atom_site_label_1
_geom_angle_atom_site_label_2
_geom_angle_atom_site_label_3
_geom_angle
C5 O1 C1 117.01(10)
C1 O2 C16 110.67(11)
C13 O4 C17 117.56(13)
O1 C1 C2 109.69(11)
O1 C1 C10 107.11(11)
O2 C1 O1 109.16(11)
O2 C1 C2 108.93(11)
O2 C1 C10 104.51(11)
C10 C1 C2 117.13(12)
C1 C2 C3 110.64(11)
C4 C3 C2 109.26(11)
C4 C3 C18 115.39(12)
C18 C3 C2 111.60(11)
C5 C4 C3 119.84(12)
C9 C4 C3 122.52(12)
C9 C4 C5 117.55(13)
O1 C5 C4 123.69(12)
O1 C5 C6 115.46(12)
C6 C5 C4 120.81(14)
C7 C6 C5 120.13(14)
C8 C7 C6 120.22(15)
C7 C8 C9 119.37(15)
C8 C9 C4 121.89(14)
C11 C10 C1 130.72(13)
C11 C10 C15 119.97(14)
C15 C10 C1 109.31(12)
C10 C11 C12 119.39(13)
C11 C12 C13 120.12(14)
O4 C13 C12 124.18(14)
O4 C13 C14 115.51(13)
C14 C13 C12 120.32(14)
C15 C14 C13 118.84(13)
C10 C15 C16 108.11(13)
C14 C15 C10 121.37(13)
C14 C15 C16 130.52(13)
O2 C16 C15 104.99(11)
C19 C18 C3 122.19(12)
C23 C18 C3 119.61(12)
C23 C18 C19 118.08(12)
C20 C19 C18 122.39(12)
C19 C20 C21 117.15(12)
C19 C20 C28 121.20(12)
C21 C20 C28 121.65(12)
O3 C21 C20 119.80(12)
O3 C21 C22 117.46(12)
C20 C21 C22 122.74(12)
C21 C22 C24 122.34(12)
C23 C22 C21 116.46(12)
C23 C22 C24 121.20(12)
C18 C23 C22 123.17(12)
C25 C24 C22 110.64(13)
C26 C24 C22 111.48(13)
C26 C24 C25 106.58(16)
C27 C24 C22 110.10(14)
C27 C24 C25 110.66(15)
C27 C24 C26 107.29(15)
C29 C28 C20 110.66(13)
C30 C28 C20 110.93(12)
C30 C28 C29 106.40(16)
C30 C28 C31 106.70(17)
C31 C28 C20 111.60(13)
C31 C28 C29 110.35(14)

loop_
_geom_bond_atom_site_label_1
_geom_bond_atom_site_label_2
_geom_bond_distance
O1 C1 1.4426(17)
O1 C5 1.3774(17)
O2 C1 1.4253(16)
O2 C16 1.4304(18)
O3 C21 1.3798(17)
O4 C13 1.3636(18)
O4 C17 1.421(2)
C1 C2 1.5152(19)
C1 C10 1.492(2)
C2 C3 1.527(2)
C3 C4 1.5192(19)
C3 C18 1.5201(18)
C4 C5 1.3943(19)
C4 C9 1.392(2)
C5 C6 1.386(2)
C6 C7 1.376(2)
C7 C8 1.379(3)
C8 C9 1.380(2)
C10 C11 1.383(2)
C10 C15 1.3907(19)
C11 C12 1.386(2)
C12 C13 1.397(2)
C13 C14 1.391(2)
C14 C15 1.371(2)
C15 C16 1.495(2)
C18 C19 1.3916(18)
C18 C23 1.3835(19)
C19 C20 1.3875(18)
C20 C21 1.404(2)
C20 C28 1.5537(19)
C21 C22 1.4074(19)
C22 C23 1.3889(19)
C22 C24 1.5447(19)
C24 C25 1.539(2)
C24 C26 1.535(2)
C24 C27 1.533(3)
C28 C29 1.535(2)
C28 C30 1.529(2)
C28 C31 1.529(3)
